data_4117665
loop_
_publ_author_name
'Shou-Tian Zheng'
'Tao Wu'
'Chengtsung Chou'
'Addis Fuhr'
'Pingyun Feng'
'Xianhui Bu'

_publ_section_title
;
 Development of Composite Inorganic Building Blocks for MOFs
;
_journal_name_full 'Journal of the American Chemical Society'
_journal_page_first 4517
_journal_page_last 4520
_journal_paper_doi 10.1021/ja2118255
_journal_volume 134
_journal_year 2012
_chemical_formula_sum 'C81 H63 Co2 In2 N3 O21'
_chemical_formula_weight 1761.84
_chemical_name_systematic
; 
 ? 
;
_space_group_IT_number 148
_symmetry_cell_setting hexagonal
_symmetry_space_group_name_Hall '-R 3'
_symmetry_space_group_name_H-M 'R -3 :H'
_atom_sites_solution_hydrogens geom
_atom_sites_solution_primary direct
_atom_sites_solution_secondary difmap
_audit_creation_method SHELXL-97
_cell_angle_alpha 90.00
_cell_angle_beta 90.00
_cell_angle_gamma 120.00
_cell_formula_units_Z 9
_cell_length_a 36.3966(5)
_cell_length_b 36.3966(5)
_cell_length_c 23.9655(6)
_cell_measurement_reflns_used 9983
_cell_measurement_temperature 296(2)
_cell_measurement_theta_max 47.142
_cell_measurement_theta_min 4.476
_cell_volume 27494.1(9)
_computing_structure_refinement 'SHELXL-97 (Sheldrick, 1997)'
_computing_structure_solution 'SHELXS-97 (Sheldrick, 1990)'
_diffrn_ambient_temperature 296(2)
_diffrn_measured_fraction_theta_full 0.992
_diffrn_measured_fraction_theta_max 0.992
_diffrn_measurement_device_type 'Bruker APEX II'
_diffrn_measurement_method 'Omega scan'
_diffrn_radiation_monochromator graphite
_diffrn_radiation_source 'fine-focus sealed tube'
_diffrn_radiation_type MoK\a
_diffrn_radiation_wavelength 0.71073
_diffrn_reflns_av_R_equivalents 0.0327
_diffrn_reflns_av_sigmaI/netI 0.0508
_diffrn_reflns_limit_h_max 34
_diffrn_reflns_limit_h_min -38
_diffrn_reflns_limit_k_max 44
_diffrn_reflns_limit_k_min -40
_diffrn_reflns_limit_l_max 26
_diffrn_reflns_limit_l_min -29
_diffrn_reflns_number 52221
_diffrn_reflns_theta_full 26.09
_diffrn_reflns_theta_max 26.09
_diffrn_reflns_theta_min 1.55
_diffrn_standards_decay_% 0
_diffrn_standards_interval_count 0
_diffrn_standards_number 0
_exptl_absorpt_coefficient_mu 0.687
_exptl_absorpt_correction_T_max 0.7453
_exptl_absorpt_correction_T_min 0.6268
_exptl_absorpt_correction_type empirical
_exptl_absorpt_process_details SADABS
_exptl_crystal_colour red
_exptl_crystal_density_diffrn 0.958
_exptl_crystal_description block
_exptl_crystal_F_000 8010
_exptl_crystal_size_max 0.11
_exptl_crystal_size_mid 0.10
_exptl_crystal_size_min 0.10
_refine_diff_density_max 1.269
_refine_diff_density_min -0.934
_refine_diff_density_rms 0.131
_refine_ls_extinction_method none
_refine_ls_goodness_of_fit_ref 0.964
_refine_ls_hydrogen_treatment constr
_refine_ls_matrix_type full
_refine_ls_number_parameters 481
_refine_ls_number_reflns 12047
_refine_ls_number_restraints 0
_refine_ls_restrained_S_all 0.964
_refine_ls_R_factor_all 0.1172
_refine_ls_R_factor_gt 0.0850
_refine_ls_shift/su_max 0.001
_refine_ls_shift/su_mean 0.000
_refine_ls_structure_factor_coef Fsqd
_refine_ls_weighting_details 'calc w=1/[\s^2^(Fo^2^)+(0.2000P)^2^+0.0000P] where P=(Fo^2^+2Fc^2^)/3'
_refine_ls_weighting_scheme calc
_refine_ls_wR_factor_gt 0.2504
_refine_ls_wR_factor_ref 0.2700
_reflns_number_gt 7471
_reflns_number_total 12047
_reflns_threshold_expression >2sigma(I)
_cod_data_source_file ja2118255_si_002_7.cif
_cod_data_source_block CPM-21-Co
_cod_original_cell_volume 27494.0(9)
_cod_original_sg_symbol_H-M 'R -3'
_cod_database_code 4117665

loop_
_symmetry_equiv_pos_as_xyz
'x, y, z'
'-y, x-y, z'
'-x+y, -x, z'
'x+2/3, y+1/3, z+1/3'
'-y+2/3, x-y+1/3, z+1/3'
'-x+y+2/3, -x+1/3, z+1/3'
'x+1/3, y+2/3, z+2/3'
'-y+1/3, x-y+2/3, z+2/3'
'-x+y+1/3, -x+2/3, z+2/3'
'-x, -y, -z'
'y, -x+y, -z'
'x-y, x, -z'
'-x+2/3, -y+1/3, -z+1/3'
'y+2/3, -x+y+1/3, -z+1/3'
'x-y+2/3, x+1/3, -z+1/3'
'-x+1/3, -y+2/3, -z+2/3'
'y+1/3, -x+y+2/3, -z+2/3'
'x-y+1/3, x+2/3, -z+2/3'

loop_
_atom_site_label
_atom_site_type_symbol
_atom_site_fract_x
_atom_site_fract_y
_atom_site_fract_z
_atom_site_U_iso_or_equiv
_atom_site_adp_type
_atom_site_occupancy
_atom_site_symmetry_multiplicity
_atom_site_calc_flag
_atom_site_refinement_flags
In1 In 0.133005(16) -0.22644(2) 0.72941(2) 0.0474(2) Uani 0.85 1 d P
In1A In 0.12580(14) -0.24545(13) 0.74073(17) 0.0792(16) Uani 0.15 1 d P
Co1 Co 0.21551(2) -0.14788(3) 0.81670(3) 0.0519(3) Uani 0.90 1 d P
Co1A Co 0.2032(3) -0.1768(3) 0.8398(5) 0.082(3) Uani 0.10 1 d P
O1 O 0.21862(18) -0.20250(17) 0.8029(2) 0.1053(16) Uani 1 1 d .
O2 O 0.58235(17) 0.03308(15) 1.30457(19) 0.0903(13) Uani 1 1 d .
O3 O 0.26415(13) -0.09448(16) 0.93821(19) 0.0881(13) Uani 1 1 d .
O4 O 0.18840(13) -0.23116(15) 0.72092(17) 0.0790(12) Uani 1 1 d .
O5 O 0.26933(12) -0.12833(16) 0.86306(17) 0.0856(13) Uani 1 1 d .
O6 O 0.6386(2) -0.1157(2) 0.8381(3) 0.149(2) Uiso 1 1 d .
O9 O 0.2443(2) -0.1269(2) 0.7423(3) 0.139(2) Uiso 1 1 d .
O10 O 0.51582(18) -0.0029(2) 1.32184(18) 0.1015(16) Uani 1 1 d .
O8 O 0.15682(11) -0.17154(11) 0.77786(14) 0.0593(9) Uani 1 1 d .
O7 O 0.6056(2) -0.1070(2) 0.7674(3) 0.148(2) Uiso 1 1 d .
C1 C 0.5686(3) -0.0879(4) 0.9528(5) 0.147(4) Uani 1 1 d .
H1A H 0.5686 -0.0942 0.9905 0.176 Uiso 1 1 calc R
C2 C 0.5282(2) -0.0498(3) 1.0259(3) 0.099(2) Uani 1 1 d .
H2A H 0.5536 -0.0463 1.0399 0.119 Uiso 1 1 calc R
C3 C 0.5480(3) -0.0588(3) 0.8762(3) 0.111(3) Uani 1 1 d .
H3A H 0.5345 -0.0446 0.8628 0.133 Uiso 1 1 calc R
C4 C 0.4063(2) -0.0770(3) 0.9654(3) 0.091(2) Uani 1 1 d .
C5 C 0.5457(2) -0.0684(2) 0.9315(3) 0.086(2) Uani 1 1 d .
C6 C 0.4790(2) -0.0684(3) 0.9507(3) 0.091(2) Uani 1 1 d .
H6A H 0.4721 -0.0756 0.9134 0.110 Uiso 1 1 calc R
C7 C 0.5016(2) -0.0437(3) 1.0615(3) 0.102(2) Uani 1 1 d .
C8 C 0.4611(2) -0.0523(3) 1.0417(3) 0.099(2) Uani 1 1 d .
H8A H 0.4425 -0.0494 1.0654 0.119 Uiso 1 1 calc R
C9 C 0.5183(2) -0.0610(2) 0.9705(3) 0.089(2) Uani 1 1 d .
C10 C 0.3466(2) -0.0659(2) 0.9689(3) 0.088(2) Uani 1 1 d .
H10A H 0.3338 -0.0513 0.9830 0.106 Uiso 1 1 calc R
C11 C 0.3008(2) -0.25170(19) 0.7809(3) 0.0845(19) Uani 1 1 d .
H11A H 0.3257 -0.2415 0.8016 0.101 Uiso 1 1 calc R
C12 C 0.25223(19) -0.2990(2) 0.7139(3) 0.0781(17) Uani 1 1 d .
H12A H 0.2435 -0.3218 0.6896 0.094 Uiso 1 1 calc R
C13 C 0.3845(2) -0.0581(3) 0.9894(3) 0.094(2) Uani 1 1 d .
H13A H 0.3962 -0.0401 1.0198 0.112 Uiso 1 1 calc R
C14 C 0.4497(2) -0.0653(3) 0.9857(3) 0.092(2) Uani 1 1 d .
C15 C 0.2770(2) -0.2313(2) 0.7856(3) 0.0757(16) Uani 1 1 d .
H15A H 0.2851 -0.2091 0.8109 0.091 Uiso 1 1 calc R
C16 C 0.2148(2) -0.2236(2) 0.7585(3) 0.0706(15) Uani 1 1 d .
C17 C 0.3865(2) -0.1058(3) 0.9235(3) 0.094(2) Uani 1 1 d .
H17A H 0.3998 -0.1197 0.9085 0.112 Uiso 1 1 calc R
C18 C 0.2893(2) -0.35470(18) 0.7447(3) 0.0706(16) Uani 1 1 d .
C19 C 0.28301(19) -0.1069(2) 0.9079(3) 0.0729(16) Uani 1 1 d .
C20 C 0.31121(18) -0.31089(18) 0.7453(2) 0.0662(15) Uani 1 1 d .
C21 C 0.28892(19) -0.28620(18) 0.7470(2) 0.0669(14) Uani 1 1 d .
C22 C 0.34751(19) -0.1150(2) 0.9029(3) 0.0819(19) Uani 1 1 d .
H22A H 0.3353 -0.1339 0.8734 0.098 Uiso 1 1 calc R
C23 C 0.32671(17) -0.0959(2) 0.9264(2) 0.0740(17) Uani 1 1 d .
C24 C 0.22924(19) -0.2783(2) 0.7169(3) 0.0751(17) Uani 1 1 d .
H24A H 0.2052 -0.2872 0.6950 0.090 Uiso 1 1 calc R
C25 C 0.2422(2) -0.2437(2) 0.7533(3) 0.0735(16) Uani 1 1 d .
C30 C 0.2790(5) -0.0947(5) 0.7230(6) 0.173(5) Uiso 1 1 d .
C32 C 0.5549(3) -0.0001(4) 1.1357(3) 0.129(4) Uani 1 1 d .
H32A H 0.5763 0.0121 1.1091 0.155 Uiso 1 1 calc R
C33 C 0.5711(2) -0.0705(3) 0.8382(4) 0.107(3) Uani 1 1 d .
H33A H 0.5716 -0.0647 0.8003 0.129 Uiso 1 1 calc R
C34 C 0.5915(3) -0.0972(3) 0.9124(5) 0.117(3) Uani 1 1 d .
H34A H 0.6071 -0.1094 0.9249 0.141 Uiso 1 1 calc R
C35 C 0.5653(3) 0.0115(3) 1.1911(3) 0.099(2) Uani 1 1 d .
H35A H 0.5934 0.0292 1.2016 0.119 Uiso 1 1 calc R
C36 C 0.5140(2) -0.0289(3) 1.1179(3) 0.099(2) Uani 1 1 d .
C37 C 0.4944(3) -0.0295(4) 1.2171(4) 0.143(4) Uani 1 1 d .
H37A H 0.4741 -0.0393 1.2454 0.172 Uiso 1 1 calc R
C38 C 0.5463(2) 0.0126(2) 1.2920(4) 0.097(2) Uani 1 1 d .
C31 C 0.4823(3) -0.0431(4) 1.1572(4) 0.132(4) Uani 1 1 d .
H31A H 0.4541 -0.0607 1.1471 0.159 Uiso 1 1 calc R
C39 C 0.5921(2) -0.0897(2) 0.8575(4) 0.094(2) Uani 1 1 d .
C29 C 0.5352(2) -0.0029(2) 1.2277(3) 0.0863(19) Uani 1 1 d .
N1 N 0.2767(5) -0.0713(5) 0.6760(6) 0.103(3) Uiso 0.50 1 d P
N1A N 0.2817(5) -0.0855(5) 0.6685(7) 0.103(3) Uiso 0.50 1 d P
C28 C 0.3086(9) -0.0303(9) 0.6563(11) 0.169(6) Uiso 0.50 1 d P
C28A C 0.3218(9) -0.0541(9) 0.6437(11) 0.169(6) Uiso 0.50 1 d P
C27 C 0.2388(8) -0.0900(8) 0.6416(11) 0.138(5) Uiso 0.50 1 d P
C27A C 0.2432(8) -0.1052(8) 0.6356(11) 0.138(5) Uiso 0.50 1 d P
C26 C 0.6123(2) -0.1073(2) 0.8156(3) 0.090(2) Uani 1 1 d .
N2 N 0.4461(6) -0.1389(6) 0.7758(9) 0.156(6) Uiso 0.50 1 d P
O50 O 0.4009(5) -0.1799(4) 0.8458(6) 0.140(4) Uiso 0.50 1 d P
C50 C 0.4345(7) -0.1636(7) 0.8210(9) 0.128(6) Uiso 0.50 1 d P
C53 C 0.4081(7) -0.1285(7) 0.7692(9) 0.136(6) Uiso 0.50 1 d P
C54 C 0.4790(9) -0.1254(8) 0.7383(11) 0.163(8) Uiso 0.50 1 d P

loop_
_atom_site_aniso_label
_atom_site_aniso_U_11
_atom_site_aniso_U_22
_atom_site_aniso_U_33
_atom_site_aniso_U_23
_atom_site_aniso_U_13
_atom_site_aniso_U_12
In1 0.0524(3) 0.0559(4) 0.0383(3) 0.0008(2) 0.00008(19) 0.0303(3)
In1A 0.106(3) 0.050(2) 0.079(2) 0.0434(18) 0.0197(17) 0.037(2)
Co1 0.0442(5) 0.0601(6) 0.0525(5) -0.0073(4) -0.0062(3) 0.0268(4)
Co1A 0.070(5) 0.062(5) 0.134(8) 0.000(6) 0.024(5) 0.048(5)
O1 0.142(4) 0.127(4) 0.091(3) -0.042(3) -0.040(3) 0.101(4)
O2 0.095(4) 0.093(3) 0.072(3) -0.003(2) -0.004(2) 0.040(3)
O3 0.063(2) 0.122(4) 0.089(3) -0.034(3) -0.007(2) 0.053(3)
O4 0.076(3) 0.123(4) 0.064(2) -0.011(2) -0.005(2) 0.069(3)
O5 0.064(2) 0.131(4) 0.072(3) -0.041(3) -0.029(2) 0.057(3)
O10 0.097(4) 0.158(5) 0.059(3) -0.014(3) -0.004(2) 0.070(4)
O8 0.058(2) 0.063(2) 0.0513(19) -0.0028(16) -0.0034(16) 0.0260(17)
C1 0.120(7) 0.226(12) 0.134(8) -0.054(8) -0.040(6) 0.117(8)
C2 0.081(4) 0.134(6) 0.096(5) -0.052(5) -0.032(4) 0.065(5)
C3 0.127(6) 0.164(8) 0.090(5) -0.047(5) -0.018(5) 0.110(6)
C4 0.072(4) 0.149(6) 0.070(4) -0.055(4) -0.024(3) 0.070(4)
C5 0.067(4) 0.104(5) 0.104(5) -0.037(4) -0.022(4) 0.056(4)
C6 0.079(4) 0.158(7) 0.061(4) -0.040(4) -0.022(3) 0.077(5)
C7 0.098(5) 0.145(7) 0.069(4) -0.038(4) -0.033(4) 0.065(5)
C8 0.082(4) 0.159(7) 0.078(4) -0.053(5) -0.027(4) 0.076(5)
C9 0.072(4) 0.115(5) 0.086(5) -0.043(4) -0.027(3) 0.052(4)
C10 0.068(4) 0.121(6) 0.084(4) -0.045(4) -0.006(3) 0.053(4)
C11 0.079(4) 0.069(4) 0.104(5) -0.022(4) -0.039(4) 0.036(3)
C12 0.072(4) 0.087(4) 0.087(4) -0.034(3) -0.013(3) 0.050(4)
C13 0.069(4) 0.148(6) 0.073(4) -0.060(4) -0.026(3) 0.061(4)
C14 0.078(4) 0.147(6) 0.072(4) -0.060(4) -0.036(3) 0.072(4)
C15 0.078(4) 0.076(4) 0.084(4) -0.020(3) -0.022(3) 0.047(3)
C16 0.078(4) 0.087(4) 0.065(4) -0.006(3) -0.006(3) 0.055(3)
C17 0.079(4) 0.158(7) 0.070(4) -0.051(4) -0.026(3) 0.079(5)
C18 0.082(4) 0.057(4) 0.076(4) -0.008(3) -0.009(3) 0.037(3)
C19 0.061(4) 0.088(4) 0.069(4) 0.003(3) -0.004(3) 0.037(3)
C20 0.063(4) 0.062(4) 0.071(4) -0.008(3) -0.012(3) 0.029(3)
C21 0.073(4) 0.061(3) 0.077(4) -0.001(3) -0.002(3) 0.041(3)
C22 0.069(4) 0.117(5) 0.072(4) -0.043(4) -0.018(3) 0.056(4)
C23 0.056(3) 0.108(5) 0.056(3) -0.022(3) -0.009(3) 0.039(3)
C24 0.068(4) 0.083(4) 0.080(4) -0.021(3) -0.019(3) 0.042(3)
C25 0.076(4) 0.088(4) 0.069(4) -0.012(3) -0.006(3) 0.051(3)
C32 0.106(6) 0.207(10) 0.077(5) -0.051(6) -0.044(4) 0.079(6)
C33 0.099(5) 0.157(7) 0.103(5) -0.035(5) -0.014(4) 0.092(6)
C34 0.094(6) 0.158(8) 0.148(8) -0.019(6) -0.004(5) 0.099(6)
C35 0.093(5) 0.131(6) 0.072(5) -0.021(4) -0.011(4) 0.055(5)
C36 0.088(5) 0.148(7) 0.066(4) -0.037(4) -0.018(4) 0.062(5)
C37 0.110(7) 0.207(11) 0.102(6) -0.043(7) 0.013(5) 0.071(8)
C38 0.050(4) 0.085(5) 0.149(8) -0.006(5) -0.007(5) 0.030(4)
C31 0.110(6) 0.200(10) 0.091(6) -0.058(6) -0.048(5) 0.081(7)
C39 0.072(4) 0.099(5) 0.114(6) -0.025(5) 0.000(4) 0.044(4)
C29 0.070(4) 0.111(5) 0.077(4) -0.018(4) -0.020(4) 0.044(4)
C26 0.074(4) 0.110(5) 0.108(6) 0.028(4) 0.017(4) 0.064(4)

loop_
_atom_type_symbol
_atom_type_description
_atom_type_scat_dispersion_real
_atom_type_scat_dispersion_imag
_atom_type_scat_source
C C 0.0033 0.0016 'International Tables Vol C Tables 4.2.6.8 and 6.1.1.4'
H H 0.0000 0.0000 'International Tables Vol C Tables 4.2.6.8 and 6.1.1.4'
N N 0.0061 0.0033 'International Tables Vol C Tables 4.2.6.8 and 6.1.1.4'
O O 0.0106 0.0060 'International Tables Vol C Tables 4.2.6.8 and 6.1.1.4'
Co Co 0.3494 0.9721 'International Tables Vol C Tables 4.2.6.8 and 6.1.1.4'
In In -0.7276 1.3100 'International Tables Vol C Tables 4.2.6.8 and 6.1.1.4'

loop_
_geom_angle_atom_site_label_1
_geom_angle_atom_site_label_2
_geom_angle_atom_site_label_3
_geom_angle
_geom_angle_site_symmetry_1
_geom_angle_site_symmetry_3
In1A In1 O8 122.0(4) . .
In1A In1 O4 81.4(4) . .
O8 In1 O4 100.05(16) . .
In1A In1 O7 3.1(5) . 2_545
O8 In1 O7 120.9(2) . 2_545
O4 In1 O7 84.4(2) . 2_545
In1A In1 O3 87.9(4) . 16_546
O8 In1 O3 95.50(15) . 16_546
O4 In1 O3 164.17(18) . 16_546
O7 In1 O3 85.0(3) 2_545 16_546
In1A In1 O10 152.5(4) . 6_554
O8 In1 O10 85.57(17) . 6_554
O4 In1 O10 94.59(19) . 6_554
O7 In1 O10 153.3(3) 2_545 6_554
O3 In1 O10 89.6(2) 16_546 6_554
In1A In1 O2 96.8(4) . 6_554
O8 In1 O2 141.13(16) . 6_554
O4 In1 O2 87.41(16) . 6_554
O7 In1 O2 97.6(3) 2_545 6_554
O3 In1 O2 82.32(17) 16_546 6_554
O10 In1 O2 55.70(18) 6_554 6_554
In1A In1 C38 124.4(4) . 6_554
O8 In1 C38 113.6(2) . 6_554
O4 In1 C38 90.8(2) . 6_554
O7 In1 C38 125.2(3) 2_545 6_554
O3 In1 C38 85.7(2) 16_546 6_554
O10 In1 C38 28.09(19) 6_554 6_554
O2 In1 C38 27.6(2) 6_554 6_554
In1A In1 C26 26.8(4) . 2_545
O8 In1 C26 95.71(18) . 2_545
O4 In1 C26 90.7(2) . 2_545
O7 In1 C26 25.3(2) 2_545 2_545
O3 In1 C26 84.7(2) 16_546 2_545
O10 In1 C26 174.2(2) 6_554 2_545
O2 In1 C26 122.5(2) 6_554 2_545
C38 In1 C26 149.9(2) 6_554 2_545
In1 In1A O7 175.5(7) . 2_545
In1 In1A C26 145.1(5) . 2_545
O7 In1A C26 32.8(3) 2_545 2_545
In1 In1A O4 80.6(4) . .
O7 In1A O4 103.8(4) 2_545 .
C26 In1A O4 108.6(3) 2_545 .
In1 In1A O3 74.7(4) . 16_546
O7 In1A O3 101.2(4) 2_545 16_546
C26 In1A O3 98.3(3) 2_545 16_546
O4 In1A O3 152.7(2) . 16_546
In1 In1A O6 112.8(5) . 2_545
O7 In1A O6 64.9(4) 2_545 2_545
C26 In1A O6 32.2(2) 2_545 2_545
O4 In1A O6 111.6(3) . 2_545
O3 In1A O6 88.8(3) 16_546 2_545
In1 In1A O2 67.8(4) . 6_554
O7 In1A O2 113.4(4) 2_545 6_554
C26 In1A O2 145.2(3) 2_545 6_554
O4 In1A O2 83.1(2) . 6_554
O3 In1A O2 77.1(2) 16_546 6_554
O6 In1A O2 165.3(3) 2_545 6_554
In1 In1A O8 45.0(4) . .
O7 In1A O8 133.4(4) 2_545 .
C26 In1A O8 100.6(3) 2_545 .
O4 In1A O8 87.9(2) . .
O3 In1A O8 82.8(2) 16_546 .
O6 In1A O8 68.8(2) 2_545 .
O2 In1A O8 112.78(19) 6_554 .
Co1A Co1 O9 135.6(5) . .
Co1A Co1 O5 85.3(6) . .
O9 Co1 O5 97.0(2) . .
Co1A Co1 O1 48.4(5) . .
O9 Co1 O1 87.4(3) . .
O5 Co1 O1 85.30(19) . .
Co1A Co1 O8 89.2(5) . .
O9 Co1 O8 89.6(2) . .
O5 Co1 O8 173.27(17) . .
O1 Co1 O8 93.95(17) . .
Co1A Co1 O8 56.2(4) . 16_546
O9 Co1 O8 165.1(2) . 16_546
O5 Co1 O8 92.88(15) . 16_546
O1 Co1 O8 104.5(2) . 16_546
O8 Co1 O8 80.82(14) . 16_546
Co1A Co1 O6 135.4(5) . 17_556
O9 Co1 O6 89.0(3) . 17_556
O5 Co1 O6 91.9(2) . 17_556
O1 Co1 O6 175.2(3) . 17_556
O8 Co1 O6 89.3(2) . 17_556
O8 Co1 O6 79.5(2) 16_546 17_556
Co1A Co1 Co1A 87.3(5) . 16_546
O9 Co1 Co1A 115.5(3) . 16_546
O5 Co1 Co1A 139.5(2) . 16_546
O1 Co1 Co1A 117.8(2) . 16_546
O8 Co1 Co1A 35.9(2) . 16_546
O8 Co1 Co1A 51.1(2) 16_546 16_546
O6 Co1 Co1A 66.7(3) 17_556 16_546
Co1 Co1A O1 101.2(7) . .
Co1 Co1A O8 93.7(5) . 16_546
O1 Co1A O8 164.4(8) . 16_546
Co1 Co1A O5 66.1(5) . .
O1 Co1A O5 92.6(4) . .
O8 Co1A O5 97.6(5) 16_546 .
Co1 Co1A O8 63.4(5) . .
O1 Co1A O8 100.3(6) . .
O8 Co1A O8 82.3(3) 16_546 .
O5 Co1A O8 129.4(5) . .
Co1 Co1A Co1 92.7(5) . 16_546
O1 Co1A Co1 130.2(6) . 16_546
O8 Co1A Co1 43.5(2) 16_546 16_546
O5 Co1A Co1 136.1(4) . 16_546
O8 Co1A Co1 45.41(16) . 16_546
C16 O1 Co1A 149.0(6) . .
C16 O1 Co1 131.8(4) . .
Co1A O1 Co1 30.4(4) . .
C38 O2 In1 87.2(5) . 8_545
C38 O2 In1A 102.6(6) . 8_545
In1 O2 In1A 15.41(9) 8_545 8_545
C19 O3 In1 131.6(4) . 16_546
C19 O3 In1A 133.1(4) . 16_546
In1 O3 In1A 17.45(9) 16_546 16_546
C16 O4 In1 125.1(4) . .
C16 O4 In1A 120.6(4) . .
In1 O4 In1A 18.00(9) . .
C19 O5 Co1 133.2(4) . .
C19 O5 Co1A 129.2(5) . .
Co1 O5 Co1A 28.6(3) . .
C26 O6 Co1 159.0(7) . 18_546
C26 O6 In1A 62.6(5) . 3_655
Co1 O6 In1A 101.4(3) 18_546 3_655
C30 O9 Co1 137.8(8) . .
C38 O10 In1 88.8(5) . 8_545
Co1A O8 Co1 100.6(4) 16_546 .
Co1A O8 In1 129.3(4) 16_546 .
Co1 O8 In1 119.59(17) . .
Co1A O8 Co1 30.1(3) 16_546 16_546
Co1 O8 Co1 99.18(14) . 16_546
In1 O8 Co1 108.36(15) . 16_546
Co1A O8 Co1A 97.7(3) 16_546 .
Co1 O8 Co1A 27.4(2) . .
In1 O8 Co1A 104.3(3) . .
Co1 O8 Co1A 83.5(3) 16_546 .
Co1A O8 In1A 122.9(4) 16_546 .
Co1 O8 In1A 114.95(18) . .
In1 O8 In1A 12.99(8) . .
Co1 O8 In1A 98.27(16) 16_546 .
Co1A O8 In1A 95.4(3) . .
C26 O7 In1A 104.7(7) . 3_655
C26 O7 In1 104.1(6) . 3_655
In1A O7 In1 1.4(2) 3_655 3_655
C34 C1 C5 115.4(10) . .
C34 C1 H1A 122.3 . .
C5 C1 H1A 122.3 . .
C9 C2 C7 122.4(6) . .
C9 C2 H2A 118.8 . .
C7 C2 H2A 118.8 . .
C5 C3 C33 120.8(7) . .
C5 C3 H3A 119.6 . .
C33 C3 H3A 119.6 . .
C17 C4 C13 117.7(5) . .
C17 C4 C14 122.3(5) . .
C13 C4 C14 120.1(5) . .
C3 C5 C1 119.7(7) . .
C3 C5 C9 122.0(6) . .
C1 C5 C9 118.3(8) . .
C9 C6 C14 121.7(6) . .
C9 C6 H6A 119.1 . .
C14 C6 H6A 119.1 . .
C2 C7 C8 119.2(6) . .
C2 C7 C36 121.5(7) . .
C8 C7 C36 119.2(7) . .
C14 C8 C7 119.2(6) . .
C14 C8 H8A 120.4 . .
C7 C8 H8A 120.4 . .
C2 C9 C6 118.3(6) . .
C2 C9 C5 123.9(6) . .
C6 C9 C5 117.7(6) . .
C13 C10 C23 120.2(6) . .
C13 C10 H10A 119.9 . .
C23 C10 H10A 119.9 . .
C21 C11 C15 122.5(6) . .
C21 C11 H11A 118.8 . .
C15 C11 H11A 118.8 . .
C24 C12 C21 121.3(5) . .
C24 C12 H12A 119.3 . .
C21 C12 H12A 119.3 . .
C10 C13 C4 121.0(5) . .
C10 C13 H13A 119.5 . .
C4 C13 H13A 119.5 . .
C6 C14 C8 118.9(5) . .
C6 C14 C4 121.2(5) . .
C8 C14 C4 119.8(6) . .
C25 C15 C11 120.1(6) . .
C25 C15 H15A 120.0 . .
C11 C15 H15A 120.0 . .
O4 C16 O1 125.1(5) . .
O4 C16 C25 117.3(5) . .
O1 C16 C25 117.5(5) . .
C4 C17 C22 122.3(6) . .
C4 C17 H17A 118.8 . .
C22 C17 H17A 118.8 . .
C20 C18 C20 121.3(6) . 2_545
O3 C19 O5 127.2(6) . .
O3 C19 C23 116.0(5) . .
O5 C19 C23 116.8(5) . .
C18 C20 C18 118.7(6) . 3_655
C18 C20 C21 121.7(5) . .
C18 C20 C21 119.5(5) 3_655 .
C11 C21 C12 116.6(5) . .
C11 C21 C20 123.6(5) . .
C12 C21 C20 119.8(5) . .
C17 C22 C23 119.3(5) . .
C17 C22 H22A 120.4 . .
C23 C22 H22A 120.4 . .
C22 C23 C10 119.3(5) . .
C22 C23 C19 121.3(5) . .
C10 C23 C19 119.3(6) . .
C12 C24 C25 119.9(5) . .
C12 C24 H24A 120.0 . .
C25 C24 H24A 120.0 . .
C15 C25 C24 119.5(6) . .
C15 C25 C16 121.8(6) . .
C24 C25 C16 118.6(5) . .
O9 C30 N1A 119.1(13) . .
O9 C30 N1 119.5(12) . .
N1A C30 N1 26.8(8) . .
C35 C32 C36 123.3(9) . .
C35 C32 H32A 118.3 . .
C36 C32 H32A 118.3 . .
C39 C33 C3 120.0(8) . .
C39 C33 H33A 120.0 . .
C3 C33 H33A 120.0 . .
C39 C34 C1 125.0(8) . .
C39 C34 H34A 117.5 . .
C1 C34 H34A 117.5 . .
C29 C35 C32 118.6(8) . .
C29 C35 H35A 120.7 . .
C32 C35 H35A 120.7 . .
C31 C36 C32 117.0(7) . .
C31 C36 C7 117.1(7) . .
C32 C36 C7 125.8(8) . .
C29 C37 C31 117.1(8) . .
C29 C37 H37A 121.4 . .
C31 C37 H37A 121.4 . .
O2 C38 O10 128.3(9) . .
O2 C38 C29 118.0(7) . .
O10 C38 C29 113.2(7) . .
O2 C38 In1 65.2(5) . 8_545
O10 C38 In1 63.1(5) . 8_545
C29 C38 In1 172.1(5) . 8_545
C36 C31 C37 118.4(8) . .
C36 C31 H31A 120.8 . .
C37 C31 H31A 120.8 . .
C34 C39 C33 119.1(7) . .
C34 C39 C26 120.9(7) . .
C33 C39 C26 119.7(8) . .
C35 C29 C37 125.2(7) . .
C35 C29 C38 119.4(6) . .
C37 C29 C38 115.4(7) . .
N1A N1 C30 68(2) . .
N1A N1 C28 109(3) . .
C30 N1 C28 127.9(17) . .
N1A N1 C27 93(3) . .
C30 N1 C27 119.3(16) . .
C28 N1 C27 112.7(18) . .
N1A N1 C27A 68(2) . .
C30 N1 C27A 105.8(15) . .
C28 N1 C27A 121.5(18) . .
C27 N1 C27A 25.0(13) . .
N1A N1 C28A 63(2) . .
C30 N1 C28A 104.7(14) . .
C28 N1 C28A 46.3(13) . .
C27 N1 C28A 116.6(17) . .
C27A N1 C28A 104.3(16) . .
N1 N1A C30 85(2) . .
N1 N1A C27A 88(3) . .
C30 N1A C27A 118.5(16) . .
N1 N1A C28A 93(3) . .
C30 N1A C28A 120.9(17) . .
C27A N1A C28A 120.5(18) . .
N1 N1A C27 64(2) . .
C30 N1A C27 114.7(15) . .
C27A N1A C27 24.1(13) . .
C28A N1A C27 117.0(18) . .
N1 N1A C28 50(2) . .
C30 N1A C28 112.1(14) . .
C27A N1A C28 108.9(16) . .
C28A N1A C28 43.2(13) . .
C27 N1A C28 90.5(14) . .
C28A C28 N1 75(2) . .
C28A C28 N1A 54.9(18) . .
N1 C28 N1A 20.4(9) . .
C28 C28A N1A 82(2) . .
C28 C28A N1 58.5(19) . .
N1A C28A N1 23.5(9) . .
C27A C27 N1 87(4) . .
C27A C27 N1A 63(4) . .
N1 C27 N1A 23.7(8) . .
C27 C27A N1A 93(4) . .
C27 C27A N1 68(4) . .
N1A C27A N1 24.6(9) . .
O7 C26 O6 127.2(8) . .
O7 C26 C39 119.2(7) . .
O6 C26 C39 113.1(8) . .
O7 C26 In1A 42.5(5) . 3_655
O6 C26 In1A 85.2(5) . 3_655
C39 C26 In1A 161.6(6) . 3_655
O7 C26 In1 50.6(5) . 3_655
O6 C26 In1 77.0(5) . 3_655
C39 C26 In1 169.7(6) . 3_655
In1A C26 In1 8.16(13) 3_655 3_655
C50 N2 C54 134(2) . .
C50 N2 C53 102.7(18) . .
C54 N2 C53 123(2) . .
O50 C50 N2 129(2) . .

loop_
_geom_bond_atom_site_label_1
_geom_bond_atom_site_label_2
_geom_bond_distance
_geom_bond_site_symmetry_2
In1 In1A 0.663(3) .
In1 O8 2.088(3) .
In1 O4 2.117(4) .
In1 O7 2.132(7) 2_545
In1 O3 2.133(4) 16_546
In1 O10 2.270(5) 6_554
In1 O2 2.311(5) 6_554
In1 C38 2.543(10) 6_554
In1 C26 2.677(8) 2_545
In1A O7 1.470(8) 2_545
In1A C26 2.106(9) 2_545
In1A O4 2.122(6) .
In1A O3 2.210(6) 16_546
In1A O6 2.363(9) 2_545
In1A O2 2.478(6) 6_554
In1A O8 2.503(6) .
Co1 Co1A 1.070(11) .
Co1 O9 2.016(7) .
Co1 O5 2.045(4) .
Co1 O1 2.073(5) .
Co1 O8 2.081(3) .
Co1 O8 2.131(3) 16_546
Co1 O6 2.174(8) 17_556
Co1 Co1A 2.973(8) 16_546
Co1A O1 1.580(9) .
Co1A O8 1.775(9) 16_546
Co1A O5 2.229(10) .
Co1A O8 2.327(11) .
Co1A Co1 2.973(8) 16_546
O1 C16 1.280(7) .
O2 C38 1.180(8) .
O2 In1 2.311(5) 8_545
O2 In1A 2.478(6) 8_545
O3 C19 1.231(7) .
O3 In1 2.133(4) 16_546
O3 In1A 2.210(6) 16_546
O4 C16 1.244(7) .
O5 C19 1.273(7) .
O6 C26 1.264(9) .
O6 Co1 2.174(8) 18_546
O6 In1A 2.363(9) 3_655
O9 C30 1.305(14) .
O10 C38 1.198(9) .
O10 In1 2.270(5) 8_545
O8 Co1A 1.775(9) 16_546
O8 Co1 2.131(3) 16_546
O7 C26 1.180(9) .
O7 In1A 1.470(8) 3_655
O7 In1 2.132(7) 3_655
C1 C34 1.423(13) .
C1 C5 1.436(12) .
C1 H1A 0.9300 .
C2 C9 1.382(9) .
C2 C7 1.388(10) .
C2 H2A 0.9300 .
C3 C5 1.361(11) .
C3 C33 1.440(10) .
C3 H3A 0.9300 .
C4 C17 1.369(8) .
C4 C13 1.405(9) .
C4 C14 1.495(8) .
C5 C9 1.486(9) .
C6 C9 1.400(8) .
C6 C14 1.406(9) .
C6 H6A 0.9300 .
C7 C8 1.426(9) .
C7 C36 1.443(9) .
C8 C14 1.415(8) .
C8 H8A 0.9300 .
C10 C13 1.353(9) .
C10 C23 1.401(8) .
C10 H10A 0.9300 .
C11 C21 1.372(8) .
C11 C15 1.400(9) .
C11 H11A 0.9300 .
C12 C24 1.380(8) .
C12 C21 1.417(8) .
C12 H12A 0.9300 .
C13 H13A 0.9300 .
C15 C25 1.356(8) .
C15 H15A 0.9300 .
C16 C25 1.507(8) .
C17 C22 1.376(8) .
C17 H17A 0.9300 .
C18 C20 1.381(8) .
C18 C20 1.411(8) 2_545
C19 C23 1.501(8) .
C20 C18 1.411(8) 3_655
C20 C21 1.482(8) .
C22 C23 1.380(8) .
C22 H22A 0.9300 .
C24 C25 1.405(8) .
C24 H24A 0.9300 .
C30 N1A 1.338(18) .
C30 N1 1.438(19) .
C32 C35 1.386(10) .
C32 C36 1.391(11) .
C32 H32A 0.9300 .
C33 C39 1.351(11) .
C33 H33A 0.9300 .
C34 C39 1.339(11) .
C34 H34A 0.9300 .
C35 C29 1.295(10) .
C35 H35A 0.9300 .
C36 C31 1.374(12) .
C37 C29 1.331(11) .
C37 C31 1.511(11) .
C37 H37A 0.9300 .
C38 C29 1.619(11) .
C38 In1 2.543(10) 8_545
C31 H31A 0.9300 .
C39 C26 1.559(10) .
N1 N1A 0.651(19) .
N1 C28 1.44(3) .
N1 C27 1.45(3) .
N1 C27A 1.56(3) .
N1 C28A 1.63(3) .
N1A C27A 1.45(3) .
N1A C28A 1.46(3) .
N1A C27 1.62(3) .
N1A C28 1.76(3) .
C28 C28A 1.22(3) .
C27 C27A 0.66(3) .
C26 In1A 2.106(9) 3_655
C26 In1 2.677(8) 3_655
N2 C50 1.33(3) .
N2 C54 1.38(3) .
N2 C53 1.62(3) .
O50 C50 1.22(2) .
